data_7703760
loop_
_publ_author_name
'Mei, Liangyong'
'Veleta, Jos\'e M'
'Bloch, Jan'
'Goodman, Hannah J.'
'Pierce-Navarro, Dominic'
'Villalobos, Alejandro'
'Gianetti, Thomas L.'

_publ_section_title
;
 Tunable carbocation-based redox active ambiphilic ligands: synthesis,
 coordination and characterization.
;
_journal_issue 45
_journal_name_full 'Dalton transactions (Cambridge, England : 2003)'
_journal_page_first 16095
_journal_page_last 16105
_journal_paper_doi 10.1039/d0dt00419g
_journal_volume 49
_journal_year 2020
_chemical_formula_moiety 'C29 H27 Cl3 Co N2 O4, C2 H3 N'
_chemical_formula_sum 'C31 H30 Cl3 Co N3 O4'
_chemical_formula_weight 673.86
_space_group_crystal_system triclinic
_space_group_IT_number 2
_space_group_name_Hall '-P 1'
_space_group_name_H-M_alt 'P -1'
_atom_sites_solution_hydrogens geom
_atom_sites_solution_primary dual
_audit_creation_date 2019-09-02
_audit_creation_method
;
Olex2 1.2
(compiled May 18 2018 14:05:52 for OlexSys, GUI svn.r5506)
;
_audit_update_record
;
2019-12-22 deposited with the CCDC.	2020-03-10 downloaded from the CCDC.
;
_cell_angle_alpha 67.782(3)
_cell_angle_beta 76.185(3)
_cell_angle_gamma 78.925(3)
_cell_formula_units_Z 2
_cell_length_a 7.9579(3)
_cell_length_b 12.8642(4)
_cell_length_c 16.4462(5)
_cell_measurement_reflns_used 9065
_cell_measurement_temperature 100.01(10)
_cell_measurement_theta_max 30.5090
_cell_measurement_theta_min 2.5160
_cell_volume 1503.80(9)
_computing_cell_refinement 'CrysAlisPro 1.171.40.16b (Rigaku OD, 2018)'
_computing_data_collection 'CrysAlisPro 1.171.40.16b (Rigaku OD, 2018)'
_computing_data_reduction 'CrysAlisPro 1.171.40.16b (Rigaku OD, 2018)'
_computing_molecular_graphics 'Olex2 (Dolomanov et al., 2009)'
_computing_publication_material 'Olex2 (Dolomanov et al., 2009)'
_computing_structure_refinement 'ShelXL (Sheldrick, 2015)'
_computing_structure_solution 'ShelXT (Sheldrick, 2015)'
_diffrn_ambient_environment N~2~
_diffrn_ambient_temperature 100.01(10)
_diffrn_detector 'CCD plate'
_diffrn_detector_area_resol_mean 16.0839
_diffrn_detector_type Sapphire3
_diffrn_measured_fraction_theta_full 1.000
_diffrn_measured_fraction_theta_max 0.925
_diffrn_measurement_details
'List of Runs (angles in degrees, time in seconds): # Type Start End Width t~exp~ \w \q \k \f Frames -------------------------------------------------------------------------- 1 \w -25.00 20.00 1.00 2.00 -- -20.87 -99.00 0.00 45 2 \w -25.00 20.00 1.00 2.00 -- -20.87 -99.00 -60.00 45 3 \w -47.00 40.00 1.00 2.00 -- 21.49 -57.00 -30.00 87 4 \w -16.00 94.00 1.00 2.00 -- 21.49 19.00 150.00 110 5 \w 34.00 96.00 1.00 2.00 -- 21.49 179.00 0.00 62 6 \w -25.00 62.00 1.00 2.00 -- 21.49 -99.00-150.00 87 7 \w -48.00 50.00 1.00 2.00 -- 21.49 -77.00 90.00 98 8 \w -25.00 20.00 1.00 2.00 -- -20.87 -99.00 120.00 45 9 \w 3.00 90.00 1.00 2.00 -- 21.49 57.00 90.00 87 10 \w 11.00 90.00 1.00 2.00 -- 21.49-147.00 52.00 79 11 \w -1.00 92.00 1.00 2.00 -- 21.49 38.00 -30.00 93 12 \w 3.00 90.00 1.00 2.00 -- 21.49 57.00 0.00 87 13 \w 3.00 90.00 1.00 2.00 -- 21.49 57.00-120.00 87 14 \w -25.00 0.00 1.00 2.00 -- 21.49 -99.00 90.00 25 15 \w -1.00 92.00 1.00 2.00 -- 21.49 38.00-150.00 93'
_diffrn_measurement_device 'four-circle diffractometer'
_diffrn_measurement_device_type 'Xcalibur, Sapphire3'
_diffrn_measurement_method '\w scans'
_diffrn_orient_matrix_type 'CrysAlisPro convention (1999,Acta A55,543-557)'
_diffrn_orient_matrix_UB_11 0.0118411000
_diffrn_orient_matrix_UB_12 -0.0593803000
_diffrn_orient_matrix_UB_13 0.0103296000
_diffrn_orient_matrix_UB_21 -0.0129281000
_diffrn_orient_matrix_UB_22 -0.0082025000
_diffrn_orient_matrix_UB_23 0.0461064000
_diffrn_orient_matrix_UB_31 -0.0907020000
_diffrn_orient_matrix_UB_32 0.0003307000
_diffrn_orient_matrix_UB_33 0.0036038000
_diffrn_radiation_monochromator graphite
_diffrn_radiation_probe x-ray
_diffrn_radiation_type MoK\a
_diffrn_radiation_wavelength 0.71073
_diffrn_reflns_av_R_equivalents 0.0596
_diffrn_reflns_av_unetI/netI 0.0566
_diffrn_reflns_Laue_measured_fraction_full 1.000
_diffrn_reflns_Laue_measured_fraction_max 0.925
_diffrn_reflns_limit_h_max 11
_diffrn_reflns_limit_h_min -10
_diffrn_reflns_limit_k_max 17
_diffrn_reflns_limit_k_min -18
_diffrn_reflns_limit_l_max 23
_diffrn_reflns_limit_l_min -23
_diffrn_reflns_number 40695
_diffrn_reflns_point_group_measured_fraction_full 1.000
_diffrn_reflns_point_group_measured_fraction_max 0.925
_diffrn_reflns_theta_full 25.242
_diffrn_reflns_theta_max 30.952
_diffrn_reflns_theta_min 1.721
_diffrn_source 'fine-focus sealed X-ray tube'
_diffrn_source_type 'Enhance (Mo) X-ray Source'
_exptl_absorpt_coefficient_mu 0.879
_exptl_absorpt_correction_T_max 1.00000
_exptl_absorpt_correction_T_min 0.68629
_exptl_absorpt_correction_type multi-scan
_exptl_absorpt_process_details
'CrysAlisPro 1.171.40.16b (Rigaku Oxford Diffraction, 2018) Empirical absorption correction using spherical harmonics, implemented in SCALE3 ABSPACK scaling algorithm.'
_exptl_crystal_colour 'dark red'
_exptl_crystal_colour_modifier dark
_exptl_crystal_colour_primary red
_exptl_crystal_density_diffrn 1.488
_exptl_crystal_description block
_exptl_crystal_F_000 694
_exptl_crystal_size_max 1
_exptl_crystal_size_mid 0.52
_exptl_crystal_size_min 0.25
_refine_diff_density_max 0.460
_refine_diff_density_min -0.561
_refine_diff_density_rms 0.075
_refine_ls_extinction_method none
_refine_ls_goodness_of_fit_ref 1.051
_refine_ls_hydrogen_treatment constr
_refine_ls_matrix_type full
_refine_ls_number_parameters 384
_refine_ls_number_reflns 8835
_refine_ls_number_restraints 0
_refine_ls_restrained_S_all 1.051
_refine_ls_R_factor_all 0.0664
_refine_ls_R_factor_gt 0.0431
_refine_ls_shift/su_max 0.001
_refine_ls_shift/su_mean 0.000
_refine_ls_structure_factor_coef Fsqd
_refine_ls_weighting_details 'w=1/[\s^2^(Fo^2^)+(0.0334P)^2^+0.5387P] where P=(Fo^2^+2Fc^2^)/3'
_refine_ls_weighting_scheme calc
_refine_ls_wR_factor_gt 0.0894
_refine_ls_wR_factor_ref 0.1025
_reflns_Friedel_coverage 0.000
_reflns_number_gt 6611
_reflns_number_total 8835
_reflns_threshold_expression 'I > 2\s(I)'
_cod_data_source_file d0dt00419g2.cif
_cod_data_source_block m-2-131-4a
_cod_depositor_comments 'Adding full bibliography for 7703758--7703764.cif.'
_cod_database_code 7703760
_shelx_shelxl_version_number 2016/6
_chemical_oxdiff_formula 'Co1 Cl3 N3 O4 C31 H30'
_shelx_space_group_comment
;
The symmetry employed for this shelxl refinement is uniquely defined
by the following loop, which should always be used as a source of
symmetry information in preference to the above space-group names.
They are only intended as comments.
;
_shelx_estimated_absorpt_t_max 0.810
_shelx_estimated_absorpt_t_min 0.474
_reflns_odcompleteness_completeness 99.99
_reflns_odcompleteness_iscentric 1
_reflns_odcompleteness_theta 28.22
_olex2_refinement_description
;
1. Fixed Uiso
 At 1.2 times of:
  All C(H) groups, All C(H,H) groups
 At 1.5 times of:
  All C(H,H,H) groups
2.a Secondary CH2 refined with riding coordinates:
 C24(H24A,H24B)
2.b Aromatic/amide H refined with riding coordinates:
 C29(H29), C26(H26), C1(H1), C28(H28), C11(H11), C3(H3), C9(H9), C19(H19),
 C27(H27), C2(H2), C17(H17), C10(H10), C18(H18)
2.c Idealised Me refined as rotating group:
 C22(H22A,H22B,H22C), C14(H14A,H14B,H14C), C23(H23A,H23B,H23C), C21(H21A,H21B,
 H21C), C30(H30A,H30B,H30C)
;
_olex2_submission_special_instructions 'No special instructions were received'
_oxdiff_exptl_absorpt_empirical_details
'Empirical correction (ABSPACK) includes: - Absorption correction using spherical harmonics - Frame scaling'
_oxdiff_exptl_absorpt_empirical_full_max 1.324
_oxdiff_exptl_absorpt_empirical_full_min 0.709

loop_
_space_group_symop_operation_xyz
'x, y, z'
'-x, -y, -z'

loop_
_atom_site_label
_atom_site_type_symbol
_atom_site_fract_x
_atom_site_fract_y
_atom_site_fract_z
_atom_site_U_iso_or_equiv
_atom_site_adp_type
_atom_site_occupancy
_atom_site_site_symmetry_order
_atom_site_calc_flag
_atom_site_refinement_flags_posn
_atom_site_refinement_flags_adp
_atom_site_refinement_flags_occupancy
_atom_site_disorder_assembly
_atom_site_disorder_group
Co1 Co 0.27119(3) 0.69896(2) 0.81106(2) 0.02207(8) Uani 1 1 d . . . . .
Cl2 Cl 0.08030(7) 0.65448(5) 0.75058(4) 0.02853(12) Uani 1 1 d . . . . .
Cl3 Cl 0.15144(8) 0.79152(5) 0.90732(4) 0.03350(13) Uani 1 1 d . . . . .
Cl1 Cl 0.49399(7) 0.78113(5) 0.70994(4) 0.03068(13) Uani 1 1 d . . . . .
O3 O 1.05142(19) 0.35065(12) 0.51168(9) 0.0272(3) Uani 1 1 d . . . . .
O4 O 1.18239(19) 0.14073(13) 0.71699(11) 0.0304(4) Uani 1 1 d . . . . .
O2 O 0.8276(2) 0.03702(12) 0.73609(10) 0.0299(3) Uani 1 1 d . . . . .
O1 O 0.67581(19) 0.24384(14) 0.55130(11) 0.0318(4) Uani 1 1 d . . . . .
N1 N 0.6955(2) 0.40989(14) 0.76418(11) 0.0206(3) Uani 1 1 d . . . . .
N2 N 0.3487(2) 0.53670(14) 0.89779(11) 0.0205(3) Uani 1 1 d . . . . .
C7 C 0.9363(2) 0.27303(16) 0.73723(12) 0.0183(4) Uani 1 1 d . . . . .
C6 C 0.8555(2) 0.26106(15) 0.67394(12) 0.0167(4) Uani 1 1 d . . . . .
C12 C 0.8537(2) 0.35000(16) 0.78268(13) 0.0198(4) Uani 1 1 d . . . . .
C5 C 0.6890(2) 0.31888(16) 0.66061(13) 0.0192(4) Uani 1 1 d . . . . .
C8 C 1.1027(2) 0.21228(17) 0.75968(13) 0.0205(4) Uani 1 1 d . . . . .
C24 C 0.6202(3) 0.50141(17) 0.80058(13) 0.0237(4) Uani 1 1 d . . . . .
H24A H 0.563616 0.562877 0.756391 0.028 Uiso 1 1 calc R . . . .
H24B H 0.713529 0.530196 0.811495 0.028 Uiso 1 1 calc R . . . .
C15 C 0.9496(2) 0.18794(16) 0.62158(13) 0.0188(4) Uani 1 1 d . . . . .
C25 C 0.4892(3) 0.46277(17) 0.88656(13) 0.0215(4) Uani 1 1 d . . . . .
C13 C 0.6062(2) 0.39232(16) 0.70931(13) 0.0201(4) Uani 1 1 d . . . . .
C4 C 0.5938(3) 0.30987(17) 0.59878(14) 0.0230(4) Uani 1 1 d . . . . .
C29 C 0.2320(3) 0.50362(19) 0.97401(14) 0.0246(4) Uani 1 1 d . . . . .
H29 H 0.134254 0.553962 0.982136 0.029 Uiso 1 1 calc R . . . .
C26 C 0.5159(3) 0.35788(19) 0.95175(15) 0.0301(5) Uani 1 1 d . . . . .
H26 H 0.615059 0.308902 0.942886 0.036 Uiso 1 1 calc R . . . .
C20 C 1.0540(3) 0.23515(17) 0.53937(13) 0.0214(4) Uani 1 1 d . . . . .
C1 C 0.4384(3) 0.44835(18) 0.69983(14) 0.0269(5) Uani 1 1 d . . . . .
H1 H 0.384607 0.494702 0.732642 0.032 Uiso 1 1 calc R . . . .
C28 C 0.2481(3) 0.39987(19) 1.04085(14) 0.0276(5) Uani 1 1 d . . . . .
H28 H 0.162440 0.380229 1.091836 0.033 Uiso 1 1 calc R . . . .
C16 C 0.9396(3) 0.07204(17) 0.65607(14) 0.0225(4) Uani 1 1 d . . . . .
C11 C 0.9307(3) 0.36453(19) 0.84532(14) 0.0266(5) Uani 1 1 d . . . . .
H11 H 0.875937 0.415168 0.874145 0.032 Uiso 1 1 calc R . . . .
C3 C 0.4308(3) 0.36603(19) 0.59082(15) 0.0282(5) Uani 1 1 d . . . . .
H3 H 0.370618 0.358936 0.551506 0.034 Uiso 1 1 calc R . . . .
C9 C 1.1733(3) 0.22812(18) 0.82198(14) 0.0258(4) Uani 1 1 d . . . . .
H9 H 1.279157 0.188099 0.836160 0.031 Uiso 1 1 calc R . . . .
C22 C 1.1199(3) 0.4077(2) 0.42008(14) 0.0306(5) Uani 1 1 d . . . . .
H22A H 1.064435 0.387716 0.383065 0.046 Uiso 1 1 calc GR . . . .
H22B H 1.243114 0.385816 0.408387 0.046 Uiso 1 1 calc GR . . . .
H22C H 1.098469 0.487823 0.407083 0.046 Uiso 1 1 calc GR . . . .
C19 C 1.1516(3) 0.1677(2) 0.49223(15) 0.0291(5) Uani 1 1 d . . . . .
H19 H 1.220025 0.199338 0.436582 0.035 Uiso 1 1 calc R . . . .
C27 C 0.3948(3) 0.3260(2) 1.03004(15) 0.0306(5) Uani 1 1 d . . . . .
H27 H 0.412021 0.256148 1.074490 0.037 Uiso 1 1 calc R . . . .
C2 C 0.3553(3) 0.4340(2) 0.64196(15) 0.0314(5) Uani 1 1 d . . . . .
H2 H 0.243824 0.470930 0.636351 0.038 Uiso 1 1 calc R . . . .
C31 C 0.6619(3) 0.0832(2) 0.92045(17) 0.0382(6) Uani 1 1 d . . . . .
C17 C 1.0398(3) 0.00296(19) 0.61105(16) 0.0296(5) Uani 1 1 d . . . . .
H17 H 1.036674 -0.074876 0.634810 0.036 Uiso 1 1 calc R . . . .
C14 C 0.5952(3) 0.2381(2) 0.48376(16) 0.0370(6) Uani 1 1 d . . . . .
H14A H 0.564623 0.313176 0.444564 0.056 Uiso 1 1 calc GR . . . .
H14B H 0.492082 0.200572 0.511675 0.056 Uiso 1 1 calc GR . . . .
H14C H 0.675108 0.196659 0.450003 0.056 Uiso 1 1 calc GR . . . .
C23 C 1.3378(3) 0.0693(2) 0.74335(17) 0.0320(5) Uani 1 1 d . . . . .
H23A H 1.375656 0.020235 0.709044 0.048 Uiso 1 1 calc GR . . . .
H23B H 1.313393 0.024648 0.805714 0.048 Uiso 1 1 calc GR . . . .
H23C H 1.427939 0.115323 0.732831 0.048 Uiso 1 1 calc GR . . . .
C10 C 1.0860(3) 0.3043(2) 0.86386(14) 0.0297(5) Uani 1 1 d . . . . .
H10 H 1.135360 0.314359 0.905861 0.036 Uiso 1 1 calc R . . . .
C18 C 1.1447(3) 0.0525(2) 0.52994(16) 0.0334(5) Uani 1 1 d . . . . .
H18 H 1.213116 0.006407 0.499662 0.040 Uiso 1 1 calc R . . . .
N3 N 0.5372(3) 0.1327(2) 0.89756(19) 0.0596(7) Uani 1 1 d . . . . .
C21 C 0.7875(4) -0.0769(2) 0.76838(18) 0.0425(6) Uani 1 1 d . . . . .
H21A H 0.750993 -0.091186 0.722386 0.064 Uiso 1 1 calc GR . . . .
H21B H 0.695447 -0.088193 0.819642 0.064 Uiso 1 1 calc GR . . . .
H21C H 0.889038 -0.127706 0.784824 0.064 Uiso 1 1 calc GR . . . .
C30 C 0.8217(3) 0.0227(2) 0.95019(18) 0.0453(7) Uani 1 1 d . . . . .
H30A H 0.901429 0.006039 0.901649 0.068 Uiso 1 1 calc GR . . . .
H30B H 0.796958 -0.046466 0.998591 0.068 Uiso 1 1 calc GR . . . .
H30C H 0.872855 0.068558 0.970089 0.068 Uiso 1 1 calc GR . . . .

loop_
_atom_site_aniso_label
_atom_site_aniso_U_11
_atom_site_aniso_U_22
_atom_site_aniso_U_33
_atom_site_aniso_U_23
_atom_site_aniso_U_13
_atom_site_aniso_U_12
Co1 0.02266(14) 0.02471(16) 0.01891(14) -0.01058(11) -0.00155(11) 0.00050(11)
Cl2 0.0271(3) 0.0350(3) 0.0269(3) -0.0147(2) -0.0061(2) -0.0016(2)
Cl3 0.0421(3) 0.0326(3) 0.0252(3) -0.0166(2) -0.0042(2) 0.0083(2)
Cl1 0.0296(3) 0.0254(3) 0.0329(3) -0.0105(2) 0.0037(2) -0.0047(2)
O3 0.0362(8) 0.0239(8) 0.0181(7) -0.0068(6) 0.0046(6) -0.0084(6)
O4 0.0276(8) 0.0312(9) 0.0415(9) -0.0237(7) -0.0175(7) 0.0129(6)
O2 0.0384(9) 0.0190(8) 0.0287(8) -0.0035(6) -0.0032(7) -0.0087(7)
O1 0.0320(8) 0.0389(9) 0.0350(9) -0.0224(7) -0.0183(7) 0.0068(7)
N1 0.0226(8) 0.0187(8) 0.0171(8) -0.0073(7) 0.0025(7) 0.0001(7)
N2 0.0211(8) 0.0246(9) 0.0167(8) -0.0108(7) -0.0002(6) -0.0013(7)
C7 0.0200(9) 0.0179(9) 0.0152(9) -0.0051(7) -0.0011(7) -0.0022(7)
C6 0.0203(9) 0.0120(9) 0.0151(9) -0.0032(7) -0.0001(7) -0.0027(7)
C12 0.0226(9) 0.0182(10) 0.0153(9) -0.0047(7) 0.0012(7) -0.0031(8)
C5 0.0206(9) 0.0175(9) 0.0167(9) -0.0033(7) -0.0024(7) -0.0027(7)
C8 0.0211(9) 0.0188(10) 0.0211(10) -0.0064(8) -0.0046(8) -0.0011(8)
C24 0.0266(10) 0.0210(10) 0.0198(10) -0.0091(8) 0.0034(8) 0.0003(8)
C15 0.0197(9) 0.0203(10) 0.0191(9) -0.0096(8) -0.0064(8) 0.0003(7)
C25 0.0248(10) 0.0227(10) 0.0165(9) -0.0081(8) -0.0006(8) -0.0026(8)
C13 0.0216(9) 0.0164(9) 0.0173(9) -0.0030(7) 0.0003(8) -0.0013(7)
C4 0.0240(10) 0.0216(10) 0.0224(10) -0.0054(8) -0.0061(8) -0.0026(8)
C29 0.0216(10) 0.0305(11) 0.0220(10) -0.0137(9) 0.0020(8) -0.0019(8)
C26 0.0289(11) 0.0264(11) 0.0262(11) -0.0055(9) 0.0008(9) 0.0025(9)
C20 0.0237(10) 0.0219(10) 0.0209(10) -0.0102(8) -0.0036(8) -0.0029(8)
C1 0.0211(10) 0.0270(11) 0.0256(11) -0.0077(9) 0.0006(8) 0.0040(8)
C28 0.0284(11) 0.0350(12) 0.0177(10) -0.0091(9) 0.0039(8) -0.0101(9)
C16 0.0263(10) 0.0197(10) 0.0239(10) -0.0075(8) -0.0100(8) -0.0017(8)
C11 0.0311(11) 0.0314(12) 0.0213(10) -0.0154(9) -0.0008(9) -0.0048(9)
C3 0.0235(10) 0.0325(12) 0.0264(11) -0.0056(9) -0.0083(9) -0.0034(9)
C9 0.0244(10) 0.0289(12) 0.0235(11) -0.0070(9) -0.0075(8) -0.0018(9)
C22 0.0331(12) 0.0346(13) 0.0179(10) -0.0033(9) 0.0007(9) -0.0082(10)
C19 0.0275(11) 0.0370(13) 0.0275(11) -0.0195(10) -0.0017(9) -0.0015(9)
C27 0.0334(12) 0.0296(12) 0.0224(11) -0.0022(9) -0.0012(9) -0.0077(10)
C2 0.0197(10) 0.0344(13) 0.0320(12) -0.0062(10) -0.0051(9) 0.0045(9)
C31 0.0340(13) 0.0438(15) 0.0374(14) -0.0122(12) -0.0107(11) -0.0045(11)
C17 0.0377(12) 0.0205(11) 0.0365(13) -0.0151(9) -0.0140(10) 0.0031(9)
C14 0.0451(14) 0.0416(14) 0.0361(13) -0.0196(11) -0.0237(11) 0.0012(11)
C23 0.0259(11) 0.0290(12) 0.0423(14) -0.0150(10) -0.0141(10) 0.0094(9)
C10 0.0322(11) 0.0399(13) 0.0222(11) -0.0139(10) -0.0062(9) -0.0084(10)
C18 0.0358(12) 0.0355(13) 0.0388(14) -0.0279(11) -0.0099(11) 0.0077(10)
N3 0.0434(14) 0.0670(18) 0.0717(19) -0.0227(15) -0.0306(13) 0.0081(13)
C21 0.0518(16) 0.0209(12) 0.0492(16) -0.0022(11) -0.0096(13) -0.0118(11)
C30 0.0333(13) 0.0552(18) 0.0417(15) -0.0112(13) -0.0129(12) 0.0039(12)

loop_
_atom_type_symbol
_atom_type_description
_atom_type_scat_dispersion_real
_atom_type_scat_dispersion_imag
_atom_type_scat_source
C C 0.0033 0.0016 'International Tables Vol C Tables 4.2.6.8 and 6.1.1.4'
H H 0.0000 0.0000 'International Tables Vol C Tables 4.2.6.8 and 6.1.1.4'
Cl Cl 0.1484 0.1585 'International Tables Vol C Tables 4.2.6.8 and 6.1.1.4'
Co Co 0.3494 0.9721 'International Tables Vol C Tables 4.2.6.8 and 6.1.1.4'
N N 0.0061 0.0033 'International Tables Vol C Tables 4.2.6.8 and 6.1.1.4'
O O 0.0106 0.0060 'International Tables Vol C Tables 4.2.6.8 and 6.1.1.4'

loop_
_geom_angle_atom_site_label_1
_geom_angle_atom_site_label_2
_geom_angle_atom_site_label_3
_geom_angle
_geom_angle_site_symmetry_1
_geom_angle_site_symmetry_3
_geom_angle_publ_flag
Cl3 Co1 Cl2 115.39(2) . . ?
Cl1 Co1 Cl2 113.32(2) . . ?
Cl1 Co1 Cl3 112.31(2) . . ?
N2 Co1 Cl2 99.76(5) . . ?
N2 Co1 Cl3 102.01(5) . . ?
N2 Co1 Cl1 112.80(5) . . ?
C20 O3 C22 117.05(16) . . ?
C8 O4 C23 119.35(16) . . ?
C16 O2 C21 117.04(18) . . ?
C4 O1 C14 118.83(17) . . ?
C12 N1 C24 119.57(16) . . ?
C13 N1 C12 122.88(16) . . ?
C13 N1 C24 117.49(16) . . ?
C25 N2 Co1 130.30(13) . . ?
C29 N2 Co1 112.28(14) . . ?
C29 N2 C25 117.36(18) . . ?
C6 C7 C12 119.46(17) . . ?
C6 C7 C8 124.24(17) . . ?
C12 C7 C8 116.29(17) . . ?
C7 C6 C15 118.92(16) . . ?
C5 C6 C7 119.93(17) . . ?
C5 C6 C15 121.15(17) . . ?
N1 C12 C7 118.88(17) . . ?
N1 C12 C11 120.16(18) . . ?
C11 C12 C7 120.96(18) . . ?
C6 C5 C13 119.46(17) . . ?
C6 C5 C4 123.98(18) . . ?
C13 C5 C4 116.56(17) . . ?
O4 C8 C7 116.95(17) . . ?
O4 C8 C9 122.02(18) . . ?
C9 C8 C7 121.04(18) . . ?
N1 C24 H24A 109.0 . . ?
N1 C24 H24B 109.0 . . ?
N1 C24 C25 112.89(16) . . ?
H24A C24 H24B 107.8 . . ?
C25 C24 H24A 109.0 . . ?
C25 C24 H24B 109.0 . . ?
C20 C15 C6 119.67(17) . . ?
C20 C15 C16 119.67(18) . . ?
C16 C15 C6 120.61(18) . . ?
N2 C25 C24 116.79(17) . . ?
N2 C25 C26 121.64(18) . . ?
C26 C25 C24 121.53(19) . . ?
N1 C13 C5 118.94(17) . . ?
N1 C13 C1 120.07(18) . . ?
C1 C13 C5 120.97(18) . . ?
O1 C4 C5 115.83(17) . . ?
O1 C4 C3 123.20(18) . . ?
C3 C4 C5 120.96(19) . . ?
N2 C29 H29 117.9 . . ?
N2 C29 C28 124.1(2) . . ?
C28 C29 H29 117.9 . . ?
C25 C26 H26 120.0 . . ?
C27 C26 C25 120.0(2) . . ?
C27 C26 H26 120.0 . . ?
O3 C20 C15 114.36(17) . . ?
O3 C20 C19 124.97(19) . . ?
C19 C20 C15 120.67(19) . . ?
C13 C1 H1 120.4 . . ?
C2 C1 C13 119.2(2) . . ?
C2 C1 H1 120.4 . . ?
C29 C28 H28 120.9 . . ?
C29 C28 C27 118.13(19) . . ?
C27 C28 H28 120.9 . . ?
O2 C16 C15 113.74(18) . . ?
O2 C16 C17 125.82(19) . . ?
C17 C16 C15 120.4(2) . . ?
C12 C11 H11 120.1 . . ?
C10 C11 C12 119.8(2) . . ?
C10 C11 H11 120.1 . . ?
C4 C3 H3 120.2 . . ?
C4 C3 C2 119.7(2) . . ?
C2 C3 H3 120.2 . . ?
C8 C9 H9 120.1 . . ?
C8 C9 C10 119.8(2) . . ?
C10 C9 H9 120.1 . . ?
O3 C22 H22A 109.5 . . ?
O3 C22 H22B 109.5 . . ?
O3 C22 H22C 109.5 . . ?
H22A C22 H22B 109.5 . . ?
H22A C22 H22C 109.5 . . ?
H22B C22 H22C 109.5 . . ?
C20 C19 H19 120.8 . . ?
C18 C19 C20 118.3(2) . . ?
C18 C19 H19 120.8 . . ?
C26 C27 H27 120.7 . . ?
C28 C27 C26 118.7(2) . . ?
C28 C27 H27 120.7 . . ?
C1 C2 C3 122.6(2) . . ?
C1 C2 H2 118.7 . . ?
C3 C2 H2 118.7 . . ?
N3 C31 C30 178.4(3) . . ?
C16 C17 H17 120.8 . . ?
C18 C17 C16 118.4(2) . . ?
C18 C17 H17 120.8 . . ?
O1 C14 H14A 109.5 . . ?
O1 C14 H14B 109.5 . . ?
O1 C14 H14C 109.5 . . ?
H14A C14 H14B 109.5 . . ?
H14A C14 H14C 109.5 . . ?
H14B C14 H14C 109.5 . . ?
O4 C23 H23A 109.5 . . ?
O4 C23 H23B 109.5 . . ?
O4 C23 H23C 109.5 . . ?
H23A C23 H23B 109.5 . . ?
H23A C23 H23C 109.5 . . ?
H23B C23 H23C 109.5 . . ?
C11 C10 C9 122.14(19) . . ?
C11 C10 H10 118.9 . . ?
C9 C10 H10 118.9 . . ?
C19 C18 C17 122.4(2) . . ?
C19 C18 H18 118.8 . . ?
C17 C18 H18 118.8 . . ?
O2 C21 H21A 109.5 . . ?
O2 C21 H21B 109.5 . . ?
O2 C21 H21C 109.5 . . ?
H21A C21 H21B 109.5 . . ?
H21A C21 H21C 109.5 . . ?
H21B C21 H21C 109.5 . . ?
C31 C30 H30A 109.5 . . ?
C31 C30 H30B 109.5 . . ?
C31 C30 H30C 109.5 . . ?
H30A C30 H30B 109.5 . . ?
H30A C30 H30C 109.5 . . ?
H30B C30 H30C 109.5 . . ?

loop_
_geom_bond_atom_site_label_1
_geom_bond_atom_site_label_2
_geom_bond_distance
_geom_bond_site_symmetry_2
_geom_bond_publ_flag
Co1 Cl2 2.2606(6) . ?
Co1 Cl3 2.2586(6) . ?
Co1 Cl1 2.2381(6) . ?
Co1 N2 2.1086(17) . ?
O3 C20 1.377(2) . ?
O3 C22 1.425(2) . ?
O4 C8 1.339(2) . ?
O4 C23 1.443(2) . ?
O2 C16 1.369(2) . ?
O2 C21 1.429(3) . ?
O1 C4 1.343(2) . ?
O1 C14 1.439(2) . ?
N1 C12 1.380(2) . ?
N1 C24 1.481(2) . ?
N1 C13 1.376(3) . ?
N2 C25 1.347(3) . ?
N2 C29 1.344(2) . ?
C7 C6 1.414(3) . ?
C7 C12 1.431(3) . ?
C7 C8 1.455(3) . ?
C6 C5 1.412(3) . ?
C6 C15 1.490(3) . ?
C12 C11 1.401(3) . ?
C5 C13 1.432(3) . ?
C5 C4 1.453(3) . ?
C8 C9 1.373(3) . ?
C24 H24A 0.9700 . ?
C24 H24B 0.9700 . ?
C24 C25 1.515(3) . ?
C15 C20 1.387(3) . ?
C15 C16 1.391(3) . ?
C25 C26 1.385(3) . ?
C13 C1 1.404(3) . ?
C4 C3 1.368(3) . ?
C29 H29 0.9300 . ?
C29 C28 1.378(3) . ?
C26 H26 0.9300 . ?
C26 C27 1.384(3) . ?
C20 C19 1.385(3) . ?
C1 H1 0.9300 . ?
C1 C2 1.363(3) . ?
C28 H28 0.9300 . ?
C28 C27 1.378(3) . ?
C16 C17 1.385(3) . ?
C11 H11 0.9300 . ?
C11 C10 1.362(3) . ?
C3 H3 0.9300 . ?
C3 C2 1.395(3) . ?
C9 H9 0.9300 . ?
C9 C10 1.392(3) . ?
C22 H22A 0.9600 . ?
C22 H22B 0.9600 . ?
C22 H22C 0.9600 . ?
C19 H19 0.9300 . ?
C19 C18 1.381(3) . ?
C27 H27 0.9300 . ?
C2 H2 0.9300 . ?
C31 N3 1.134(3) . ?
C31 C30 1.446(3) . ?
C17 H17 0.9300 . ?
C17 C18 1.383(3) . ?
C14 H14A 0.9600 . ?
C14 H14B 0.9600 . ?
C14 H14C 0.9600 . ?
C23 H23A 0.9600 . ?
C23 H23B 0.9600 . ?
C23 H23C 0.9600 . ?
C10 H10 0.9300 . ?
C18 H18 0.9300 . ?
C21 H21A 0.9600 . ?
C21 H21B 0.9600 . ?
C21 H21C 0.9600 . ?
C30 H30A 0.9600 . ?
C30 H30B 0.9600 . ?
C30 H30C 0.9600 . ?
